data_1517376
loop_
_publ_author_name
'Zeng, Junfen'
'Xue, Yongbo'
'Shu, Penghua'
'Qian, Huiqin'
'Sa, Rongjian'
'Xiang, Ming'
'Li, Xiao-Nian'
'Luo, Zengwei'
'Yao, Guangmin'
'Zhang, Yonghui'

_publ_section_title
;
 Diterpenoids with Immunosuppressive Activities from Cinnamomum cassia.
;
_journal_issue 8
_journal_name_full 'Journal of natural products'
_journal_page_first 1948
_journal_paper_doi 10.1021/np500465g
_journal_volume 77
_journal_year 2014
_chemical_absolute_configuration ad
_chemical_formula_moiety 'C20 H30 O7'
_chemical_formula_sum 'C20 H30 O7'
_chemical_formula_weight 382.44
_chemical_name_systematic
; 
 ? 
;
_space_group_IT_number 19
_symmetry_cell_setting orthorhombic
_symmetry_space_group_name_Hall 'P 2ac 2ab'
_symmetry_space_group_name_H-M 'P 21 21 21'
_atom_sites_solution_hydrogens geom
_atom_sites_solution_primary direct
_atom_sites_solution_secondary difmap
_audit_creation_method SHELXL-97
_cell_angle_alpha 90.00
_cell_angle_beta 90.00
_cell_angle_gamma 90.00
_cell_formula_units_Z 4
_cell_length_a 9.5101(2)
_cell_length_b 13.9479(3)
_cell_length_c 14.2836(3)
_cell_measurement_reflns_used 8566
_cell_measurement_temperature 100(2)
_cell_measurement_theta_max 69.00
_cell_measurement_theta_min 4.43
_cell_volume 1894.66(7)
_computing_cell_refinement 'Bruker SAINT'
_computing_data_collection 'Bruker APEX2'
_computing_data_reduction 'Bruker SAINT'
_computing_molecular_graphics 'Bruker SHELXTL'
_computing_publication_material 'Bruker SHELXTL'
_computing_structure_refinement 'SHELXL-97 (Sheldrick, 2008)'
_computing_structure_solution 'SHELXS-97 (Sheldrick, 2008)'
_diffrn_ambient_temperature 100(2)
_diffrn_measured_fraction_theta_full 0.957
_diffrn_measured_fraction_theta_max 0.957
_diffrn_measurement_device_type 'Bruker APEX-II CCD'
_diffrn_measurement_method '\f and \w scans'
_diffrn_radiation_monochromator graphite
_diffrn_radiation_source 'fine-focus sealed tube'
_diffrn_radiation_type CuK\a
_diffrn_radiation_wavelength 1.54178
_diffrn_reflns_av_R_equivalents 0.0258
_diffrn_reflns_av_sigmaI/netI 0.0258
_diffrn_reflns_limit_h_max 11
_diffrn_reflns_limit_h_min -11
_diffrn_reflns_limit_k_max 16
_diffrn_reflns_limit_k_min -16
_diffrn_reflns_limit_l_max 16
_diffrn_reflns_limit_l_min -16
_diffrn_reflns_number 9500
_diffrn_reflns_theta_full 69.04
_diffrn_reflns_theta_max 69.04
_diffrn_reflns_theta_min 4.43
_exptl_absorpt_coefficient_mu 0.833
_exptl_absorpt_correction_T_max 0.8994
_exptl_absorpt_correction_T_min 0.8645
_exptl_absorpt_correction_type multi-scan
_exptl_absorpt_process_details sadabs
_exptl_crystal_colour colourless
_exptl_crystal_density_diffrn 1.341
_exptl_crystal_density_method 'not measured'
_exptl_crystal_description prism
_exptl_crystal_F_000 824
_exptl_crystal_size_max 0.18
_exptl_crystal_size_mid 0.18
_exptl_crystal_size_min 0.13
_refine_diff_density_max 0.261
_refine_diff_density_min -0.225
_refine_diff_density_rms 0.054
_refine_ls_abs_structure_details 'Flack H D (1983), Acta Cryst. A39, 876-881'
_refine_ls_abs_structure_Flack 0.05(13)
_refine_ls_extinction_method none
_refine_ls_goodness_of_fit_ref 1.063
_refine_ls_hydrogen_treatment constr
_refine_ls_matrix_type full
_refine_ls_number_parameters 253
_refine_ls_number_reflns 3279
_refine_ls_number_restraints 0
_refine_ls_restrained_S_all 1.063
_refine_ls_R_factor_all 0.0332
_refine_ls_R_factor_gt 0.0330
_refine_ls_shift/su_max 0.001
_refine_ls_shift/su_mean 0.000
_refine_ls_structure_factor_coef Fsqd
_refine_ls_weighting_details 'calc w=1/[\s^2^(Fo^2^)+(0.0546P)^2^+0.4012P] where P=(Fo^2^+2Fc^2^)/3'
_refine_ls_weighting_scheme calc
_refine_ls_wR_factor_gt 0.0840
_refine_ls_wR_factor_ref 0.0842
_reflns_number_gt 3252
_reflns_number_total 3279
_reflns_threshold_expression >2sigma(I)
_cod_data_source_file np500465g_si_003.cif
_cod_data_source_block cu_zjf2_0m
_cod_depositor_comments
;
The following automatic conversions were performed:

'_symmetry_cell_setting' value 'Orthorhombic' changed to
'orthorhombic' according to
/usr/data/users/saulius/crontab/automatic-downloads/rss-feeds/ACS/lib/dictionaries/cif_core.dic
dictionary named 'cif_core.dic' version 2.4.2 from 2011-04-26.

Automatic conversion script
Id: cif_fix_values 2281 2013-09-26 08:29:07Z andrius 

 Adding full bibliography for 1517375--1517376.cif.
;
_cod_database_code 1517376

loop_
_symmetry_equiv_pos_as_xyz
'x, y, z'
'x+1/2, -y+1/2, -z'
'-x, y+1/2, -z+1/2'
'-x+1/2, -y, z+1/2'

loop_
_atom_site_label
_atom_site_type_symbol
_atom_site_fract_x
_atom_site_fract_y
_atom_site_fract_z
_atom_site_U_iso_or_equiv
_atom_site_adp_type
_atom_site_occupancy
_atom_site_symmetry_multiplicity
_atom_site_calc_flag
_atom_site_refinement_flags
O11 O 0.17179(12) 1.09433(8) 0.22890(7) 0.0233(2) Uani 1 1 d .
O6 O 0.08938(11) 1.07973(7) 0.37040(7) 0.0179(2) Uani 1 1 d .
O5 O 0.12436(11) 0.95782(8) 0.59268(7) 0.0202(2) Uani 1 1 d .
H5 H 0.1883 0.9343 0.6261 0.030 Uiso 1 1 calc R
O4 O 0.28504(11) 0.82731(8) 0.51408(7) 0.0197(2) Uani 1 1 d .
H4 H 0.2112 0.7953 0.5221 0.030 Uiso 1 1 calc R
O7 O -0.13619(11) 0.93166(8) 0.51779(7) 0.0203(2) Uani 1 1 d .
H7 H -0.0813 0.9182 0.5620 0.030 Uiso 1 1 calc R
O8 O 0.02296(11) 0.78265(8) 0.47730(7) 0.0193(2) Uani 1 1 d .
H8 H -0.0524 0.7516 0.4820 0.029 Uiso 1 1 calc R
C11 C 0.14293(15) 1.04076(11) 0.29215(10) 0.0181(3) Uani 1 1 d .
C6 C 0.05200(15) 1.02515(11) 0.45300(10) 0.0179(3) Uani 1 1 d .
H6 H 0.0047 1.0714 0.4963 0.021 Uiso 1 1 calc R
C7 C -0.05671(15) 0.94549(11) 0.43340(10) 0.0173(3) Uani 1 1 d .
C12 C -0.16039(15) 0.96982(11) 0.35667(10) 0.0184(3) Uani 1 1 d .
C13 C -0.17889(15) 0.89540(11) 0.29893(10) 0.0186(3) Uani 1 1 d .
C18 C -0.28062(16) 0.88828(11) 0.21815(11) 0.0217(3) Uani 1 1 d .
H18 H -0.3444 0.9452 0.2199 0.026 Uiso 1 1 calc R
C19 C -0.20302(19) 0.88773(13) 0.12422(11) 0.0275(4) Uani 1 1 d .
H19A H -0.1346 0.8342 0.1238 0.033 Uiso 1 1 calc R
H19B H -0.2717 0.8761 0.0734 0.033 Uiso 1 1 calc R
O19 O -0.13081(13) 0.97479(10) 0.10617(9) 0.0330(3) Uani 1 1 d .
H19 H -0.1863 1.0143 0.0816 0.049 Uiso 1 1 calc R
C5 C 0.18241(15) 0.98865(11) 0.50544(10) 0.0183(3) Uani 1 1 d .
C4 C 0.25756(16) 0.90436(11) 0.45009(10) 0.0188(3) Uani 1 1 d .
C3 C 0.40239(16) 0.94535(12) 0.42115(11) 0.0219(3) Uani 1 1 d .
H3A H 0.4779 0.9167 0.4598 0.026 Uiso 1 1 calc R
H3B H 0.4218 0.9309 0.3545 0.026 Uiso 1 1 calc R
C2 C 0.39596(16) 1.05414(12) 0.43673(11) 0.0221(3) Uani 1 1 d .
H2A H 0.4904 1.0806 0.4503 0.026 Uiso 1 1 calc R
H2B H 0.3565 1.0873 0.3814 0.026 Uiso 1 1 calc R
C1 C 0.29897(16) 1.06381(11) 0.52109(11) 0.0208(3) Uani 1 1 d .
H1 H 0.3542 1.0416 0.5766 0.025 Uiso 1 1 calc R
C15 C 0.24987(18) 1.16537(12) 0.54368(12) 0.0254(4) Uani 1 1 d .
H15A H 0.3314 1.2054 0.5589 0.038 Uiso 1 1 calc R
H15B H 0.1857 1.1637 0.5974 0.038 Uiso 1 1 calc R
H15C H 0.2009 1.1923 0.4893 0.038 Uiso 1 1 calc R
C9 C 0.16618(15) 0.86561(11) 0.36705(10) 0.0172(3) Uani 1 1 d .
C8 C 0.01262(16) 0.84851(11) 0.40067(10) 0.0175(3) Uani 1 1 d .
C17 C -0.23320(16) 1.06501(11) 0.35588(11) 0.0222(3) Uani 1 1 d .
H17A H -0.3099 1.0638 0.3101 0.033 Uiso 1 1 calc R
H17B H -0.1658 1.1152 0.3388 0.033 Uiso 1 1 calc R
H17C H -0.2715 1.0784 0.4182 0.033 Uiso 1 1 calc R
C20 C -0.37042(19) 0.79724(12) 0.22620(14) 0.0309(4) Uani 1 1 d .
H20A H -0.3101 0.7407 0.2197 0.046 Uiso 1 1 calc R
H20B H -0.4417 0.7970 0.1766 0.046 Uiso 1 1 calc R
H20C H -0.4168 0.7959 0.2874 0.046 Uiso 1 1 calc R
C14 C -0.08627(16) 0.81159(11) 0.32326(10) 0.0186(3) Uani 1 1 d .
H14A H -0.0318 0.7904 0.2679 0.022 Uiso 1 1 calc R
H14B H -0.1432 0.7570 0.3462 0.022 Uiso 1 1 calc R
C16 C 0.22989(16) 0.77078(11) 0.33164(11) 0.0204(3) Uani 1 1 d .
H16A H 0.1858 0.7530 0.2721 0.031 Uiso 1 1 calc R
H16B H 0.2131 0.7202 0.3779 0.031 Uiso 1 1 calc R
H16C H 0.3313 0.7788 0.3224 0.031 Uiso 1 1 calc R
C10 C 0.16778(16) 0.93456(11) 0.28285(10) 0.0190(3) Uani 1 1 d .
H10A H 0.2605 0.9269 0.2523 0.023 Uiso 1 1 calc R
H10B H 0.0968 0.9104 0.2380 0.023 Uiso 1 1 calc R

loop_
_atom_site_aniso_label
_atom_site_aniso_U_11
_atom_site_aniso_U_22
_atom_site_aniso_U_33
_atom_site_aniso_U_23
_atom_site_aniso_U_13
_atom_site_aniso_U_12
O11 0.0287(6) 0.0223(5) 0.0188(5) 0.0035(5) 0.0042(5) 0.0003(4)
O6 0.0198(5) 0.0186(5) 0.0154(5) 0.0018(4) 0.0013(4) 0.0006(4)
O5 0.0199(5) 0.0265(6) 0.0141(5) 0.0022(4) -0.0002(4) 0.0010(4)
O4 0.0178(5) 0.0213(5) 0.0201(5) 0.0035(4) -0.0016(4) 0.0012(4)
O7 0.0188(5) 0.0262(5) 0.0158(5) 0.0023(4) 0.0026(4) 0.0003(4)
O8 0.0184(5) 0.0206(5) 0.0190(5) 0.0057(4) -0.0010(4) -0.0021(4)
C11 0.0151(6) 0.0237(7) 0.0155(7) 0.0016(6) -0.0002(5) -0.0010(6)
C6 0.0198(7) 0.0204(7) 0.0135(6) 0.0005(6) 0.0029(5) 0.0015(6)
C7 0.0173(6) 0.0194(7) 0.0153(7) 0.0018(6) 0.0027(6) 0.0006(6)
C12 0.0153(6) 0.0233(8) 0.0165(7) 0.0020(6) 0.0024(6) -0.0001(6)
C13 0.0164(7) 0.0226(7) 0.0169(7) 0.0022(6) 0.0010(6) -0.0013(6)
C18 0.0195(7) 0.0236(7) 0.0220(8) -0.0008(6) -0.0041(7) 0.0031(6)
C19 0.0271(8) 0.0358(9) 0.0195(8) -0.0020(7) -0.0052(7) 0.0088(7)
O19 0.0251(6) 0.0465(8) 0.0274(6) 0.0106(6) 0.0000(5) 0.0027(5)
C5 0.0200(7) 0.0206(7) 0.0142(7) 0.0002(6) 0.0003(6) -0.0006(6)
C4 0.0188(7) 0.0213(7) 0.0165(7) 0.0017(6) 0.0005(6) 0.0033(6)
C3 0.0182(7) 0.0261(8) 0.0215(7) -0.0009(6) -0.0002(6) 0.0000(6)
C2 0.0198(7) 0.0257(8) 0.0207(7) 0.0006(6) -0.0012(6) -0.0026(6)
C1 0.0212(7) 0.0226(7) 0.0187(7) -0.0003(6) -0.0012(6) -0.0002(6)
C15 0.0265(8) 0.0235(8) 0.0262(8) -0.0042(6) -0.0019(7) -0.0028(7)
C9 0.0175(7) 0.0179(7) 0.0164(7) 0.0007(6) 0.0004(6) 0.0008(5)
C8 0.0190(7) 0.0185(7) 0.0149(6) 0.0017(6) -0.0002(6) 0.0009(6)
C17 0.0209(7) 0.0249(8) 0.0209(7) -0.0010(6) -0.0015(6) 0.0039(6)
C20 0.0258(8) 0.0285(8) 0.0383(9) -0.0012(8) -0.0111(8) -0.0023(7)
C14 0.0180(7) 0.0197(7) 0.0182(7) 0.0016(6) -0.0021(6) -0.0012(6)
C16 0.0198(7) 0.0211(7) 0.0204(7) -0.0015(6) 0.0007(6) 0.0016(6)
C10 0.0192(7) 0.0221(7) 0.0158(6) -0.0005(6) 0.0029(6) -0.0009(6)

loop_
_atom_type_symbol
_atom_type_description
_atom_type_scat_dispersion_real
_atom_type_scat_dispersion_imag
_atom_type_scat_source
C C 0.0181 0.0091 'International Tables Vol C Tables 4.2.6.8 and 6.1.1.4'
H H 0.0000 0.0000 'International Tables Vol C Tables 4.2.6.8 and 6.1.1.4'
O O 0.0492 0.0322 'International Tables Vol C Tables 4.2.6.8 and 6.1.1.4'

loop_
_geom_angle_atom_site_label_1
_geom_angle_atom_site_label_2
_geom_angle_atom_site_label_3
_geom_angle
C11 O6 C6 123.93(11)
C5 O5 H5 109.5
C4 O4 H4 109.5
C7 O7 H7 109.5
C8 O8 H8 109.5
O11 C11 O6 117.37(13)
O11 C11 C10 120.56(13)
O6 C11 C10 122.07(12)
O6 C6 C5 111.92(12)
O6 C6 C7 113.27(12)
C5 C6 C7 113.01(12)
O6 C6 H6 106.0
C5 C6 H6 106.0
C7 C6 H6 106.0
O7 C7 C12 107.17(11)
O7 C7 C6 107.29(11)
C12 C7 C6 113.99(12)
O7 C7 C8 110.73(12)
C12 C7 C8 104.49(11)
C6 C7 C8 113.05(12)
C13 C12 C17 128.52(14)
C13 C12 C7 111.00(13)
C17 C12 C7 120.38(13)
C12 C13 C14 112.56(13)
C12 C13 C18 127.37(14)
C14 C13 C18 120.06(13)
C13 C18 C19 111.18(13)
C13 C18 C20 110.73(13)
C19 C18 C20 109.25(14)
C13 C18 H18 108.5
C19 C18 H18 108.5
C20 C18 H18 108.5
O19 C19 C18 112.84(14)
O19 C19 H19A 109.0
C18 C19 H19A 109.0
O19 C19 H19B 109.0
C18 C19 H19B 109.0
H19A C19 H19B 107.8
C19 O19 H19 109.5
O5 C5 C6 102.31(11)
O5 C5 C1 110.85(11)
C6 C5 C1 115.20(13)
O5 C5 C4 112.68(12)
C6 C5 C4 111.49(12)
C1 C5 C4 104.60(12)
O4 C4 C3 106.55(11)
O4 C4 C9 108.96(12)
C3 C4 C9 114.77(12)
O4 C4 C5 108.64(12)
C3 C4 C5 105.09(12)
C9 C4 C5 112.52(12)
C2 C3 C4 106.92(12)
C2 C3 H3A 110.3
C4 C3 H3A 110.3
C2 C3 H3B 110.3
C4 C3 H3B 110.3
H3A C3 H3B 108.6
C1 C2 C3 103.08(12)
C1 C2 H2A 111.1
C3 C2 H2A 111.1
C1 C2 H2B 111.1
C3 C2 H2B 111.1
H2A C2 H2B 109.1
C2 C1 C15 115.77(13)
C2 C1 C5 105.10(12)
C15 C1 C5 116.22(13)
C2 C1 H1 106.3
C15 C1 H1 106.3
C5 C1 H1 106.3
C1 C15 H15A 109.5
C1 C15 H15B 109.5
H15A C15 H15B 109.5
C1 C15 H15C 109.5
H15A C15 H15C 109.5
H15B C15 H15C 109.5
C10 C9 C16 106.02(12)
C10 C9 C8 110.25(12)
C16 C9 C8 109.82(12)
C10 C9 C4 111.73(12)
C16 C9 C4 109.07(12)
C8 C9 C4 109.87(12)
O8 C8 C14 112.09(12)
O8 C8 C9 105.65(11)
C14 C8 C9 113.76(12)
O8 C8 C7 110.64(11)
C14 C8 C7 104.15(11)
C9 C8 C7 110.65(12)
C12 C17 H17A 109.5
C12 C17 H17B 109.5
H17A C17 H17B 109.5
C12 C17 H17C 109.5
H17A C17 H17C 109.5
H17B C17 H17C 109.5
C18 C20 H20A 109.5
C18 C20 H20B 109.5
H20A C20 H20B 109.5
C18 C20 H20C 109.5
H20A C20 H20C 109.5
H20B C20 H20C 109.5
C13 C14 C8 105.28(12)
C13 C14 H14A 110.7
C8 C14 H14A 110.7
C13 C14 H14B 110.7
C8 C14 H14B 110.7
H14A C14 H14B 108.8
C9 C16 H16A 109.5
C9 C16 H16B 109.5
H16A C16 H16B 109.5
C9 C16 H16C 109.5
H16A C16 H16C 109.5
H16B C16 H16C 109.5
C11 C10 C9 122.95(12)
C11 C10 H10A 106.6
C9 C10 H10A 106.6
C11 C10 H10B 106.6
C9 C10 H10B 106.6
H10A C10 H10B 106.6

loop_
_geom_bond_atom_site_label_1
_geom_bond_atom_site_label_2
_geom_bond_distance
O11 C11 1.2040(19)
O6 C11 1.3431(18)
O6 C6 1.4485(18)
O5 C5 1.4291(17)
O5 H5 0.8400
O4 C4 1.4348(18)
O4 H4 0.8400
O7 C7 1.4358(17)
O7 H7 0.8400
O8 C8 1.4322(17)
O8 H8 0.8400
C11 C10 1.506(2)
C6 C5 1.536(2)
C6 C7 1.543(2)
C6 H6 1.0000
C7 C12 1.513(2)
C7 C8 1.576(2)
C12 C13 1.337(2)
C12 C17 1.498(2)
C13 C14 1.504(2)
C13 C18 1.509(2)
C18 C19 1.531(2)
C18 C20 1.535(2)
C18 H18 1.0000
C19 O19 1.419(2)
C19 H19A 0.9900
C19 H19B 0.9900
O19 H19 0.8400
C5 C1 1.542(2)
C5 C4 1.587(2)
C4 C3 1.548(2)
C4 C9 1.567(2)
C3 C2 1.535(2)
C3 H3A 0.9900
C3 H3B 0.9900
C2 C1 1.523(2)
C2 H2A 0.9900
C2 H2B 0.9900
C1 C15 1.526(2)
C1 H1 1.0000
C15 H15A 0.9800
C15 H15B 0.9800
C15 H15C 0.9800
C9 C10 1.540(2)
C9 C16 1.540(2)
C9 C8 1.556(2)
C8 C14 1.540(2)
C17 H17A 0.9800
C17 H17B 0.9800
C17 H17C 0.9800
C20 H20A 0.9800
C20 H20B 0.9800
C20 H20C 0.9800
C14 H14A 0.9900
C14 H14B 0.9900
C16 H16A 0.9800
C16 H16B 0.9800
C16 H16C 0.9800
C10 H10A 0.9900
C10 H10B 0.9900

loop_
_geom_hbond_atom_site_label_D
_geom_hbond_atom_site_label_H
_geom_hbond_atom_site_label_A
_geom_hbond_distance_DH
_geom_hbond_distance_HA
_geom_hbond_distance_DA
_geom_hbond_angle_DHA
_geom_hbond_site_symmetry_A
O19 H19 O7 0.84 2.06 2.8647(16) 159.9 4_474
O8 H8 O4 0.84 1.90 2.7363(15) 174.8 2_466
O7 H7 O5 0.84 2.08 2.7235(15) 133.2 .
O4 H4 O8 0.84 1.91 2.6222(15) 141.9 .
O5 H5 O11 0.84 2.02 2.8413(15) 165.2 4_575

loop_
_geom_torsion_atom_site_label_1
_geom_torsion_atom_site_label_2
_geom_torsion_atom_site_label_3
_geom_torsion_atom_site_label_4
_geom_torsion
C6 O6 C11 O11 -178.78(13)
C6 O6 C11 C10 0.7(2)
C11 O6 C6 C5 71.61(17)
C11 O6 C6 C7 -57.57(17)
O6 C6 C7 O7 -150.88(11)
C5 C6 C7 O7 80.50(15)
O6 C6 C7 C12 -32.39(17)
C5 C6 C7 C12 -161.01(12)
O6 C6 C7 C8 86.76(14)
C5 C6 C7 C8 -41.86(16)
O7 C7 C12 C13 -105.50(14)
C6 C7 C12 C13 135.95(13)
C8 C7 C12 C13 12.05(16)
O7 C7 C12 C17 71.09(16)
C6 C7 C12 C17 -47.47(18)
C8 C7 C12 C17 -171.37(12)
C17 C12 C13 C14 -179.44(14)
C7 C12 C13 C14 -3.21(18)
C17 C12 C13 C18 -0.9(3)
C7 C12 C13 C18 175.36(14)
C12 C13 C18 C19 110.67(18)
C14 C13 C18 C19 -70.86(18)
C12 C13 C18 C20 -127.68(17)
C14 C13 C18 C20 50.79(19)
C13 C18 C19 O19 -64.64(17)
C20 C18 C19 O19 172.85(13)
O6 C6 C5 O5 167.13(11)
C7 C6 C5 O5 -63.55(14)
O6 C6 C5 C1 46.78(17)
C7 C6 C5 C1 176.10(12)
O6 C6 C5 C4 -72.21(15)
C7 C6 C5 C4 57.10(16)
O5 C5 C4 O4 -17.54(16)
C6 C5 C4 O4 -131.92(12)
C1 C5 C4 O4 102.95(13)
O5 C5 C4 C3 -131.26(12)
C6 C5 C4 C3 114.37(13)
C1 C5 C4 C3 -10.77(15)
O5 C5 C4 C9 103.19(14)
C6 C5 C4 C9 -11.19(17)
C1 C5 C4 C9 -136.32(12)
O4 C4 C3 C2 -128.63(13)
C9 C4 C3 C2 110.69(14)
C5 C4 C3 C2 -13.45(15)
C4 C3 C2 C1 32.80(15)
C3 C2 C1 C15 -169.38(13)
C3 C2 C1 C5 -39.71(15)
O5 C5 C1 C2 153.03(12)
C6 C5 C1 C2 -91.42(15)
C4 C5 C1 C2 31.33(15)
O5 C5 C1 C15 -77.56(17)
C6 C5 C1 C15 37.99(19)
C4 C5 C1 C15 160.73(13)
O4 C4 C9 C10 -163.69(12)
C3 C4 C9 C10 -44.34(16)
C5 C4 C9 C10 75.77(15)
O4 C4 C9 C16 -46.81(15)
C3 C4 C9 C16 72.54(15)
C5 C4 C9 C16 -167.35(12)
O4 C4 C9 C8 73.61(14)
C3 C4 C9 C8 -167.04(12)
C5 C4 C9 C8 -46.93(16)
C10 C9 C8 O8 178.97(11)
C16 C9 C8 O8 62.50(14)
C4 C9 C8 O8 -57.46(14)
C10 C9 C8 C14 55.60(16)
C16 C9 C8 C14 -60.87(15)
C4 C9 C8 C14 179.17(12)
C10 C9 C8 C7 -61.24(15)
C16 C9 C8 C7 -177.70(12)
C4 C9 C8 C7 62.33(14)
O7 C7 C8 O8 -21.13(16)
C12 C7 C8 O8 -136.21(12)
C6 C7 C8 O8 99.29(13)
O7 C7 C8 C14 99.50(13)
C12 C7 C8 C14 -15.58(14)
C6 C7 C8 C14 -140.08(12)
O7 C7 C8 C9 -137.88(12)
C12 C7 C8 C9 107.04(13)
C6 C7 C8 C9 -17.46(16)
C12 C13 C14 C8 -7.29(17)
C18 C13 C14 C8 174.02(13)
O8 C8 C14 C13 133.56(12)
C9 C8 C14 C13 -106.65(14)
C7 C8 C14 C13 13.91(15)
O11 C11 C10 C9 165.38(14)
O6 C11 C10 C9 -14.1(2)
C16 C9 C10 C11 -166.82(13)
C8 C9 C10 C11 74.38(17)
C4 C9 C10 C11 -48.11(18)
